data_4502939
loop_
_publ_author_name
'Bacchi, Alessia'
'Carcelli, Mauro'
'Pelagatti, Paolo'
'Rispoli, Gabriele'
'Rogolino, Dominga'

_publ_section_title
;
 Supramolecular Architectures of Pt(II) Complexes Controlled by Hydrogen
 Bonds and by Guest Molecules
;
_journal_issue 1
_journal_name_full 'Crystal Growth &amp; Design'
_journal_page_first 387
_journal_paper_doi 10.1021/cg201185c
_journal_volume 12
_journal_year 2012
_chemical_formula_sum 'C37 H34 Cl2 N2 O3 Pt'
_chemical_formula_weight 820.65
_chemical_name_systematic
; 
 ? 
;
_space_group_IT_number 2
_symmetry_cell_setting triclinic
_symmetry_space_group_name_Hall '-P 1'
_symmetry_space_group_name_H-M 'P -1'
_atom_sites_solution_hydrogens mixed
_atom_sites_solution_primary direct
_atom_sites_solution_secondary difmap
_audit_creation_method SHELXL-97
_cell_angle_alpha 78.3300(10)
_cell_angle_beta 71.7490(10)
_cell_angle_gamma 85.8930(10)
_cell_formula_units_Z 4
_cell_length_a 13.8220(10)
_cell_length_b 14.9910(10)
_cell_length_c 17.0940(10)
_cell_measurement_reflns_used 800
_cell_measurement_temperature 293(2)
_cell_measurement_theta_max 18
_cell_measurement_theta_min 4
_cell_volume 3294.1(4)
_computing_structure_refinement 'SHELXL-97 (Sheldrick, 1997)'
_computing_structure_solution 'SIR97 (Altomare et al. 1997)'
_diffrn_ambient_temperature 293(2)
_diffrn_detector_area_resol_mean 8.2
_diffrn_measured_fraction_theta_full 0.956
_diffrn_measured_fraction_theta_max 0.956
_diffrn_measurement_device_type diffractometer
_diffrn_measurement_method '\w scan'
_diffrn_radiation_monochromator graphite
_diffrn_radiation_source 'fine-focus sealed tube'
_diffrn_radiation_type MoK\a
_diffrn_radiation_wavelength 0.71073
_diffrn_reflns_av_R_equivalents 0.0381
_diffrn_reflns_av_sigmaI/netI 0.0412
_diffrn_reflns_limit_h_max 18
_diffrn_reflns_limit_h_min -18
_diffrn_reflns_limit_k_max 19
_diffrn_reflns_limit_k_min -19
_diffrn_reflns_limit_l_max 22
_diffrn_reflns_limit_l_min -22
_diffrn_reflns_number 40458
_diffrn_reflns_theta_full 28.28
_diffrn_reflns_theta_max 28.28
_diffrn_reflns_theta_min 1.28
_exptl_absorpt_coefficient_mu 4.461
_exptl_absorpt_correction_T_max 1.0
_exptl_absorpt_correction_T_min 0.6
_exptl_absorpt_correction_type multi-scan
_exptl_absorpt_process_details 'SADABS procedure'
_exptl_crystal_colour yellow
_exptl_crystal_density_diffrn 1.655
_exptl_crystal_density_method 'not measured'
_exptl_crystal_description prism
_exptl_crystal_F_000 1624
_exptl_crystal_size_max 0.08
_exptl_crystal_size_mid 0.06
_exptl_crystal_size_min 0.05
_refine_diff_density_max 1.731
_refine_diff_density_min -1.093
_refine_diff_density_rms 0.098
_refine_ls_extinction_method none
_refine_ls_goodness_of_fit_ref 0.964
_refine_ls_hydrogen_treatment mixed
_refine_ls_matrix_type full
_refine_ls_number_parameters 837
_refine_ls_number_reflns 15632
_refine_ls_number_restraints 1
_refine_ls_restrained_S_all 0.964
_refine_ls_R_factor_all 0.0344
_refine_ls_R_factor_gt 0.0240
_refine_ls_shift/su_max 0.002
_refine_ls_shift/su_mean 0.000
_refine_ls_structure_factor_coef Fsqd
_refine_ls_weighting_details 'calc w=1/[\s^2^(Fo^2^)+(0.0259P)^2^+0.0000P] where P=(Fo^2^+2Fc^2^)/3'
_refine_ls_weighting_scheme calc
_refine_ls_wR_factor_gt 0.0537
_refine_ls_wR_factor_ref 0.0560
_reflns_number_gt 12602
_reflns_number_total 15632
_reflns_threshold_expression >2sigma(I)
_cod_data_source_file cg201185c_si_001.cif
_cod_data_source_block Pt-MeOH
_cod_original_sg_symbol_H-M P-1
_cod_database_code 4502939

loop_
_symmetry_equiv_pos_as_xyz
'x, y, z'
'-x, -y, -z'

loop_
_atom_site_label
_atom_site_type_symbol
_atom_site_fract_x
_atom_site_fract_y
_atom_site_fract_z
_atom_site_U_iso_or_equiv
_atom_site_adp_type
_atom_site_occupancy
_atom_site_symmetry_multiplicity
_atom_site_calc_flag
_atom_site_refinement_flags
Pt1 Pt 0.535908(7) 0.142272(7) 0.007519(7) 0.02085(3) Uani 1 1 d .
Pt2 Pt 0.023819(7) 0.350251(7) 0.050714(7) 0.02263(3) Uani 1 1 d .
Cl1 Cl 0.40266(5) 0.10968(5) 0.12966(5) 0.03119(17) Uani 1 1 d .
Cl2 Cl 0.42364(5) 0.20759(5) -0.06300(5) 0.03200(17) Uani 1 1 d .
Cl3 Cl -0.08519(5) 0.31909(6) -0.01804(5) 0.03320(17) Uani 1 1 d .
Cl4 Cl -0.10398(5) 0.34512(6) 0.17625(5) 0.03647(19) Uani 1 1 d .
N1 N 0.65338(16) 0.17075(15) -0.09880(15) 0.0218(5) Uani 1 1 d .
N2 N 0.63669(16) 0.08923(15) 0.06921(15) 0.0219(5) Uani 1 1 d .
N3 N 0.14054(16) 0.35614(16) -0.05674(15) 0.0226(5) Uani 1 1 d .
N4 N 0.12649(16) 0.37743(16) 0.10458(15) 0.0219(5) Uani 1 1 d .
O1 O 0.99733(15) 0.16321(15) -0.31019(14) 0.0272(5) Uani 1 1 d .
O2 O 0.84361(16) -0.10491(14) 0.22585(14) 0.0265(5) Uani 1 1 d .
O3 O 0.49558(15) 0.36586(15) -0.22812(14) 0.0251(5) Uani 1 1 d .
O4 O 0.35392(16) 0.53674(13) 0.20013(14) 0.0266(5) Uani 1 1 d .
C1 C 0.9207(2) 0.23200(19) -0.31683(18) 0.0237(6) Uani 1 1 d .
C2 C 0.8258(2) 0.21023(19) -0.23953(18) 0.0235(6) Uani 1 1 d .
C3 C 0.7985(2) 0.1214(2) -0.2013(2) 0.0304(7) Uani 1 1 d .
H3 H 0.8378 0.0735 -0.2222 0.036 Uiso 1 1 calc R
C4 C 0.7130(2) 0.1036(2) -0.1324(2) 0.0307(7) Uani 1 1 d .
H4 H 0.6956 0.0433 -0.1080 0.037 Uiso 1 1 calc R
C5 C 0.6787(2) 0.25707(19) -0.13734(19) 0.0257(6) Uani 1 1 d .
H5 H 0.6375 0.3042 -0.1166 0.031 Uiso 1 1 calc R
C6 C 0.7628(2) 0.2783(2) -0.20592(19) 0.0274(7) Uani 1 1 d .
H6 H 0.7778 0.3390 -0.2303 0.033 Uiso 1 1 calc R
C7 C 0.96753(19) 0.32256(19) -0.31822(18) 0.0230(6) Uani 1 1 d .
C8 C 1.0171(2) 0.3271(2) -0.2594(2) 0.0289(7) Uani 1 1 d .
H8 H 1.0216 0.2755 -0.2200 0.035 Uiso 1 1 calc R
C9 C 1.0593(2) 0.4080(2) -0.2597(2) 0.0335(7) Uani 1 1 d .
H9 H 1.0933 0.4098 -0.2209 0.040 Uiso 1 1 calc R
C10 C 1.0522(2) 0.4861(2) -0.3165(2) 0.0328(7) Uani 1 1 d .
H10 H 1.0812 0.5401 -0.3162 0.039 Uiso 1 1 calc R
C11 C 1.0013(2) 0.4828(2) -0.3737(2) 0.0306(7) Uani 1 1 d .
H11 H 0.9944 0.5353 -0.4114 0.037 Uiso 1 1 calc R
C12 C 0.9603(2) 0.4015(2) -0.37519(19) 0.0270(6) Uani 1 1 d .
H12 H 0.9275 0.3998 -0.4148 0.032 Uiso 1 1 calc R
C13 C 0.8949(2) 0.23471(19) -0.39830(19) 0.0245(6) Uani 1 1 d .
C14 C 0.9743(2) 0.2303(2) -0.4711(2) 0.0357(8) Uani 1 1 d .
H14 H 1.0405 0.2217 -0.4682 0.043 Uiso 1 1 calc R
C15 C 0.9575(3) 0.2383(2) -0.5474(2) 0.0416(8) Uani 1 1 d .
H15 H 1.0121 0.2360 -0.5955 0.050 Uiso 1 1 calc R
C16 C 0.8590(3) 0.2499(2) -0.5525(2) 0.0450(9) Uani 1 1 d .
H16 H 0.8469 0.2553 -0.6038 0.054 Uiso 1 1 calc R
C17 C 0.7801(3) 0.2533(3) -0.4810(2) 0.0473(10) Uani 1 1 d .
H17 H 0.7138 0.2603 -0.4839 0.057 Uiso 1 1 calc R
C18 C 0.7971(2) 0.2464(2) -0.4041(2) 0.0346(7) Uani 1 1 d .
H18 H 0.7424 0.2496 -0.3562 0.041 Uiso 1 1 calc R
C19 C 0.8392(2) -0.00760(18) 0.21716(18) 0.0227(6) Uani 1 1 d .
C20 C 0.7709(2) 0.02571(18) 0.16137(18) 0.0212(6) Uani 1 1 d .
C21 C 0.7849(2) 0.10971(19) 0.10760(18) 0.0237(6) Uani 1 1 d .
H21 H 0.8399 0.1457 0.1013 0.028 Uiso 1 1 calc R
C22 C 0.7167(2) 0.13959(19) 0.06360(18) 0.0244(6) Uani 1 1 d .
H22 H 0.7262 0.1966 0.0287 0.029 Uiso 1 1 calc R
C23 C 0.6239(2) 0.00696(19) 0.12004(18) 0.0250(6) Uani 1 1 d .
H23 H 0.5697 -0.0289 0.1241 0.030 Uiso 1 1 calc R
C24 C 0.6891(2) -0.02581(19) 0.16647(19) 0.0245(6) Uani 1 1 d .
H24 H 0.6780 -0.0828 0.2014 0.029 Uiso 1 1 calc R
C25 C 0.7874(2) 0.0195(2) 0.30263(19) 0.0253(6) Uani 1 1 d .
C26 C 0.7880(2) -0.0388(2) 0.3764(2) 0.0322(7) Uani 1 1 d .
H26 H 0.8195 -0.0956 0.3741 0.039 Uiso 1 1 calc R
C27 C 0.7426(3) -0.0144(3) 0.4538(2) 0.0428(9) Uani 1 1 d .
H27 H 0.7449 -0.0544 0.5024 0.051 Uiso 1 1 calc R
C28 C 0.6946(3) 0.0677(3) 0.4591(2) 0.0462(9) Uani 1 1 d .
H28 H 0.6632 0.0833 0.5112 0.055 Uiso 1 1 calc R
C29 C 0.6930(3) 0.1275(3) 0.3868(3) 0.0542(11) Uani 1 1 d .
H29 H 0.6607 0.1839 0.3902 0.065 Uiso 1 1 calc R
C30 C 0.7391(3) 0.1041(2) 0.3091(2) 0.0470(9) Uani 1 1 d .
H30 H 0.7380 0.1452 0.2607 0.056 Uiso 1 1 calc R
C31 C 0.9469(2) 0.03116(19) 0.17550(18) 0.0237(6) Uani 1 1 d .
C32 C 1.0080(2) 0.0012(2) 0.1038(2) 0.0353(8) Uani 1 1 d .
H32 H 0.9830 -0.0418 0.0830 0.042 Uiso 1 1 calc R
C33 C 1.1058(2) 0.0347(2) 0.0628(2) 0.0395(8) Uani 1 1 d .
H33 H 1.1449 0.0152 0.0140 0.047 Uiso 1 1 calc R
C34 C 1.1452(2) 0.0966(2) 0.0940(2) 0.0376(8) Uani 1 1 d .
H34 H 1.2111 0.1182 0.0675 0.045 Uiso 1 1 calc R
C35 C 1.0846(3) 0.1263(2) 0.1658(2) 0.0411(8) Uani 1 1 d .
H35 H 1.1106 0.1675 0.1879 0.049 Uiso 1 1 calc R
C36 C 0.9857(2) 0.0952(2) 0.2050(2) 0.0348(7) Uani 1 1 d .
H36 H 0.9452 0.1177 0.2516 0.042 Uiso 1 1 calc R
C37 C 0.4148(2) 0.36295(19) -0.26496(18) 0.0215(6) Uani 1 1 d .
C38 C 0.3147(2) 0.35814(19) -0.19325(17) 0.0208(6) Uani 1 1 d .
C39 C 0.2914(2) 0.4292(2) -0.14919(19) 0.0281(7) Uani 1 1 d .
H39 H 0.3353 0.4782 -0.1649 0.034 Uiso 1 1 calc R
C40 C 0.2048(2) 0.42764(19) -0.08321(19) 0.0284(7) Uani 1 1 d .
H40 H 0.1895 0.4768 -0.0557 0.034 Uiso 1 1 calc R
C41 C 0.1616(2) 0.28688(19) -0.09882(17) 0.0222(6) Uani 1 1 d .
H41 H 0.1175 0.2377 -0.0810 0.027 Uiso 1 1 calc R
C42 C 0.2468(2) 0.28654(18) -0.16766(18) 0.0221(6) Uani 1 1 d .
H42 H 0.2585 0.2386 -0.1967 0.027 Uiso 1 1 calc R
C43 C 0.4212(2) 0.45231(19) -0.32860(18) 0.0231(6) Uani 1 1 d .
C44 C 0.5160(2) 0.4848(2) -0.38044(18) 0.0269(6) Uani 1 1 d .
H44 H 0.5745 0.4517 -0.3768 0.032 Uiso 1 1 calc R
C45 C 0.5242(2) 0.5657(2) -0.43735(19) 0.0324(7) Uani 1 1 d .
H45 H 0.5883 0.5874 -0.4706 0.039 Uiso 1 1 calc R
C46 C 0.4383(2) 0.6151(2) -0.4455(2) 0.0365(8) Uani 1 1 d .
H46 H 0.4440 0.6696 -0.4840 0.044 Uiso 1 1 calc R
C47 C 0.3439(3) 0.5818(2) -0.3955(2) 0.0485(10) Uani 1 1 d .
H47 H 0.2854 0.6137 -0.4007 0.058 Uiso 1 1 calc R
C48 C 0.3356(2) 0.5016(2) -0.3376(2) 0.0394(8) Uani 1 1 d .
H48 H 0.2714 0.4803 -0.3042 0.047 Uiso 1 1 calc R
C49 C 0.4309(2) 0.28240(19) -0.30986(18) 0.0234(6) Uani 1 1 d .
C50 C 0.3732(2) 0.2762(2) -0.36220(19) 0.0302(7) Uani 1 1 d .
H50 H 0.3252 0.3213 -0.3694 0.036 Uiso 1 1 calc R
C51 C 0.3862(3) 0.2038(2) -0.4036(2) 0.0366(8) Uani 1 1 d .
H51 H 0.3465 0.2003 -0.4379 0.044 Uiso 1 1 calc R
C52 C 0.4575(3) 0.1367(2) -0.3944(2) 0.0399(8) Uani 1 1 d .
H52 H 0.4663 0.0882 -0.4225 0.048 Uiso 1 1 calc R
C53 C 0.5154(2) 0.1421(2) -0.3433(2) 0.0395(8) Uani 1 1 d .
H53 H 0.5635 0.0969 -0.3366 0.047 Uiso 1 1 calc R
C54 C 0.5026(2) 0.2151(2) -0.30111(19) 0.0298(7) Uani 1 1 d .
H54 H 0.5425 0.2183 -0.2670 0.036 Uiso 1 1 calc R
C55 C 0.3476(2) 0.43909(18) 0.21769(18) 0.0215(6) Uani 1 1 d .
C56 C 0.2737(2) 0.41748(18) 0.17398(18) 0.0214(6) Uani 1 1 d .
C57 C 0.1871(2) 0.4726(2) 0.1750(2) 0.0290(7) Uani 1 1 d .
H57 H 0.1775 0.5242 0.1989 0.035 Uiso 1 1 calc R
C58 C 0.1164(2) 0.4506(2) 0.14066(19) 0.0278(7) Uani 1 1 d .
H58 H 0.0594 0.4880 0.1425 0.033 Uiso 1 1 calc R
C59 C 0.2122(2) 0.32534(19) 0.10111(19) 0.0254(6) Uani 1 1 d .
H59 H 0.2220 0.2759 0.0741 0.030 Uiso 1 1 calc R
C60 C 0.2843(2) 0.34238(19) 0.13542(19) 0.0254(6) Uani 1 1 d .
H60 H 0.3405 0.3038 0.1330 0.030 Uiso 1 1 calc R
C61 C 0.4557(2) 0.40167(18) 0.18328(18) 0.0227(6) Uani 1 1 d .
C62 C 0.5018(2) 0.4162(2) 0.0966(2) 0.0331(7) Uani 1 1 d .
H62 H 0.4643 0.4424 0.0609 0.040 Uiso 1 1 calc R
C63 C 0.6033(2) 0.3919(2) 0.0629(2) 0.0413(9) Uani 1 1 d .
H63 H 0.6331 0.4016 0.0050 0.050 Uiso 1 1 calc R
C64 C 0.6601(2) 0.3534(2) 0.1153(2) 0.0396(9) Uani 1 1 d .
H64 H 0.7280 0.3375 0.0929 0.048 Uiso 1 1 calc R
C65 C 0.6150(2) 0.3389(2) 0.2006(2) 0.0347(8) Uani 1 1 d .
H65 H 0.6528 0.3126 0.2360 0.042 Uiso 1 1 calc R
C66 C 0.5139(2) 0.36299(19) 0.2347(2) 0.0274(7) Uani 1 1 d .
H66 H 0.4849 0.3531 0.2927 0.033 Uiso 1 1 calc R
C67 C 0.2984(2) 0.4037(2) 0.31157(19) 0.0259(6) Uani 1 1 d .
C68 C 0.2604(2) 0.4636(2) 0.3662(2) 0.0333(7) Uani 1 1 d .
H68 H 0.2646 0.5260 0.3456 0.040 Uiso 1 1 calc R
C69 C 0.2159(2) 0.4314(3) 0.4518(2) 0.0440(9) Uani 1 1 d .
H69 H 0.1915 0.4724 0.4879 0.053 Uiso 1 1 calc R
C70 C 0.2080(2) 0.3401(3) 0.4827(2) 0.0496(10) Uani 1 1 d .
H70 H 0.1790 0.3186 0.5398 0.059 Uiso 1 1 calc R
C71 C 0.2437(3) 0.2796(3) 0.4284(2) 0.0472(10) Uani 1 1 d .
H71 H 0.2381 0.2173 0.4493 0.057 Uiso 1 1 calc R
C72 C 0.2875(2) 0.3109(2) 0.3435(2) 0.0353(8) Uani 1 1 d .
H72 H 0.3099 0.2695 0.3075 0.042 Uiso 1 1 calc R
O100 O 0.6286(3) 0.9165(2) 0.6696(2) 0.0643(9) Uani 1 1 d .
O101 O 0.9646(3) 0.0142(2) 0.6275(3) 0.0825(11) Uani 1 1 d D
C100 C 0.5360(3) 0.8908(3) 0.6628(3) 0.0687(13) Uani 1 1 d .
H10A H 0.5181 0.8308 0.6952 0.103 Uiso 1 1 calc R
H10B H 0.5433 0.8909 0.6050 0.103 Uiso 1 1 calc R
H10C H 0.4833 0.9331 0.6834 0.103 Uiso 1 1 calc R
C101 C 0.8794(5) -0.0120(4) 0.6097(5) 0.117(2) Uani 1 1 d .
H10D H 0.8650 -0.0749 0.6344 0.175 Uiso 1 1 calc R
H10E H 0.8933 -0.0036 0.5500 0.175 Uiso 1 1 calc R
H10F H 0.8216 0.0248 0.6325 0.175 Uiso 1 1 calc R
H3O H 0.486(2) 0.333(2) -0.192(2) 0.023(10) Uiso 1 1 d .
H4O H 0.401(2) 0.551(2) 0.2108(19) 0.022(8) Uiso 1 1 d .
H1O H 0.987(3) 0.120(2) -0.322(2) 0.032(11) Uiso 1 1 d .
H2O H 0.883(2) -0.121(2) 0.244(2) 0.025(10) Uiso 1 1 d .
H100 H 0.627(4) 0.912(3) 0.718(3) 0.086(19) Uiso 1 1 d .
H101 H 1.013(8) -0.015(9) 0.590(7) 0.43(9) Uiso 1 1 d D

loop_
_atom_site_aniso_label
_atom_site_aniso_U_11
_atom_site_aniso_U_22
_atom_site_aniso_U_33
_atom_site_aniso_U_23
_atom_site_aniso_U_13
_atom_site_aniso_U_12
Pt1 0.01776(5) 0.02174(6) 0.02232(6) -0.00038(4) -0.00758(4) 0.00027(4)
Pt2 0.01587(5) 0.02867(6) 0.02220(6) -0.00521(5) -0.00351(4) -0.00217(4)
Cl1 0.0228(3) 0.0366(4) 0.0280(4) 0.0009(3) -0.0036(3) -0.0002(3)
Cl2 0.0234(3) 0.0395(4) 0.0310(4) 0.0053(3) -0.0130(3) 0.0007(3)
Cl3 0.0210(3) 0.0501(5) 0.0296(4) -0.0078(4) -0.0078(3) -0.0065(3)
Cl4 0.0209(4) 0.0564(5) 0.0279(4) -0.0101(4) 0.0003(3) -0.0032(3)
N1 0.0173(11) 0.0204(12) 0.0251(13) 0.0016(10) -0.0066(10) -0.0011(9)
N2 0.0177(11) 0.0229(12) 0.0241(13) -0.0023(10) -0.0062(10) -0.0006(9)
N3 0.0170(11) 0.0262(13) 0.0223(13) -0.0047(10) -0.0024(10) -0.0022(9)
N4 0.0155(11) 0.0261(12) 0.0241(13) -0.0073(10) -0.0045(10) 0.0006(9)
O1 0.0238(11) 0.0257(12) 0.0354(13) -0.0085(10) -0.0136(9) 0.0074(9)
O2 0.0283(12) 0.0218(11) 0.0324(13) -0.0040(9) -0.0154(10) 0.0057(9)
O3 0.0222(10) 0.0293(12) 0.0231(12) 0.0030(10) -0.0097(9) -0.0058(9)
O4 0.0233(11) 0.0189(10) 0.0412(14) -0.0051(9) -0.0154(10) 0.0003(8)
C1 0.0171(13) 0.0253(15) 0.0279(16) -0.0041(12) -0.0075(12) 0.0056(11)
C2 0.0226(14) 0.0268(15) 0.0232(16) -0.0034(12) -0.0116(12) 0.0035(11)
C3 0.0316(16) 0.0251(16) 0.0309(18) -0.0054(13) -0.0047(14) 0.0018(13)
C4 0.0325(16) 0.0210(15) 0.0338(18) -0.0029(13) -0.0054(14) 0.0012(12)
C5 0.0237(14) 0.0225(15) 0.0280(16) -0.0021(12) -0.0067(12) 0.0046(11)
C6 0.0246(15) 0.0211(15) 0.0330(18) -0.0003(13) -0.0072(13) 0.0013(12)
C7 0.0151(13) 0.0283(15) 0.0230(15) -0.0048(12) -0.0031(11) 0.0030(11)
C8 0.0245(15) 0.0311(16) 0.0313(18) -0.0024(13) -0.0117(13) 0.0031(12)
C9 0.0278(16) 0.0405(19) 0.0383(19) -0.0128(15) -0.0168(15) 0.0060(14)
C10 0.0241(15) 0.0304(17) 0.040(2) -0.0095(15) -0.0021(14) -0.0038(13)
C11 0.0295(16) 0.0277(16) 0.0286(17) -0.0015(13) -0.0031(13) 0.0014(13)
C12 0.0231(14) 0.0320(16) 0.0221(16) -0.0013(13) -0.0041(12) 0.0007(12)
C13 0.0243(14) 0.0233(15) 0.0254(16) -0.0018(12) -0.0086(12) -0.0002(11)
C14 0.0289(16) 0.047(2) 0.0332(19) -0.0092(16) -0.0118(14) 0.0011(14)
C15 0.0411(19) 0.051(2) 0.0311(19) -0.0110(17) -0.0070(16) -0.0014(16)
C16 0.055(2) 0.052(2) 0.035(2) -0.0030(17) -0.0255(18) -0.0018(18)
C17 0.0351(19) 0.068(3) 0.042(2) 0.000(2) -0.0239(18) 0.0021(18)
C18 0.0244(15) 0.046(2) 0.0303(18) -0.0005(15) -0.0092(14) 0.0024(14)
C19 0.0257(14) 0.0191(14) 0.0263(16) -0.0041(12) -0.0128(12) 0.0028(11)
C20 0.0199(13) 0.0214(14) 0.0229(15) -0.0069(12) -0.0067(11) 0.0042(11)
C21 0.0234(14) 0.0223(14) 0.0270(16) -0.0033(12) -0.0106(12) -0.0007(11)
C22 0.0246(14) 0.0205(14) 0.0276(16) 0.0000(12) -0.0095(12) -0.0015(11)
C23 0.0211(14) 0.0235(15) 0.0291(16) 0.0001(12) -0.0086(12) -0.0034(11)
C24 0.0241(14) 0.0184(14) 0.0287(16) -0.0005(12) -0.0077(12) 0.0012(11)
C25 0.0199(14) 0.0314(16) 0.0266(16) -0.0082(13) -0.0086(12) 0.0011(12)
C26 0.0312(16) 0.0329(17) 0.0286(18) -0.0037(14) -0.0048(14) -0.0008(13)
C27 0.052(2) 0.046(2) 0.0244(18) -0.0037(16) -0.0041(16) -0.0070(17)
C28 0.041(2) 0.065(3) 0.034(2) -0.0258(19) -0.0030(16) -0.0028(18)
C29 0.062(3) 0.058(3) 0.054(3) -0.034(2) -0.025(2) 0.026(2)
C30 0.067(3) 0.044(2) 0.038(2) -0.0180(17) -0.0261(19) 0.0234(19)
C31 0.0235(14) 0.0254(15) 0.0235(15) 0.0003(12) -0.0130(12) 0.0031(11)
C32 0.0247(16) 0.0422(19) 0.042(2) -0.0179(16) -0.0095(14) 0.0056(14)
C33 0.0274(17) 0.046(2) 0.043(2) -0.0137(17) -0.0048(15) 0.0047(15)
C34 0.0259(16) 0.0300(17) 0.052(2) 0.0046(16) -0.0119(16) -0.0022(13)
C35 0.043(2) 0.039(2) 0.040(2) -0.0021(16) -0.0117(17) -0.0140(16)
C36 0.0388(18) 0.0342(18) 0.0299(18) -0.0049(14) -0.0073(15) -0.0093(14)
C37 0.0168(13) 0.0253(15) 0.0223(15) -0.0026(12) -0.0065(11) -0.0025(11)
C38 0.0191(13) 0.0224(14) 0.0208(15) -0.0012(11) -0.0079(11) 0.0009(11)
C39 0.0275(15) 0.0241(15) 0.0298(17) -0.0029(13) -0.0044(13) -0.0085(12)
C40 0.0296(16) 0.0216(15) 0.0312(17) -0.0078(13) -0.0030(13) -0.0044(12)
C41 0.0197(13) 0.0238(14) 0.0221(15) -0.0027(12) -0.0050(11) -0.0047(11)
C42 0.0203(13) 0.0211(14) 0.0270(16) -0.0050(12) -0.0099(12) 0.0008(11)
C43 0.0226(14) 0.0254(15) 0.0203(15) -0.0033(12) -0.0054(12) -0.0030(11)
C44 0.0217(14) 0.0317(16) 0.0258(16) -0.0025(13) -0.0064(12) -0.0028(12)
C45 0.0266(16) 0.0379(18) 0.0274(17) 0.0022(14) -0.0038(13) -0.0109(13)
C46 0.0422(19) 0.0277(17) 0.0313(19) 0.0064(14) -0.0066(15) -0.0013(14)
C47 0.0312(18) 0.046(2) 0.053(2) 0.0145(18) -0.0080(17) 0.0110(16)
C48 0.0234(16) 0.0402(19) 0.040(2) 0.0119(16) -0.0011(14) -0.0011(14)
C49 0.0182(13) 0.0259(15) 0.0211(15) -0.0016(12) 0.0002(11) -0.0047(11)
C50 0.0280(16) 0.0329(17) 0.0288(17) -0.0030(14) -0.0086(13) -0.0025(13)
C51 0.0406(19) 0.0409(19) 0.0296(18) -0.0079(15) -0.0100(15) -0.0095(15)
C52 0.0415(19) 0.041(2) 0.0318(19) -0.0147(16) 0.0030(15) -0.0057(16)
C53 0.0315(17) 0.0382(19) 0.041(2) -0.0092(16) -0.0006(15) 0.0050(14)
C54 0.0225(15) 0.0357(17) 0.0277(17) -0.0065(14) -0.0026(13) 0.0001(13)
C55 0.0182(13) 0.0169(13) 0.0297(16) -0.0033(12) -0.0086(12) 0.0011(10)
C56 0.0175(13) 0.0216(14) 0.0227(15) -0.0027(12) -0.0037(11) -0.0017(11)
C57 0.0240(15) 0.0289(16) 0.0374(19) -0.0145(14) -0.0099(13) 0.0037(12)
C58 0.0198(14) 0.0330(17) 0.0328(18) -0.0128(14) -0.0084(13) 0.0060(12)
C59 0.0226(14) 0.0238(15) 0.0292(17) -0.0063(13) -0.0061(12) -0.0008(11)
C60 0.0190(14) 0.0218(14) 0.0347(18) -0.0053(13) -0.0080(12) 0.0031(11)
C61 0.0193(13) 0.0206(14) 0.0279(16) -0.0066(12) -0.0052(12) -0.0017(11)
C62 0.0235(15) 0.0411(19) 0.0329(18) -0.0082(15) -0.0048(13) -0.0017(13)
C63 0.0290(17) 0.051(2) 0.040(2) -0.0205(17) 0.0053(15) -0.0093(15)
C64 0.0191(15) 0.0369(19) 0.064(3) -0.0268(18) -0.0032(16) 0.0019(13)
C65 0.0231(15) 0.0290(17) 0.057(2) -0.0139(16) -0.0166(16) 0.0070(13)
C66 0.0232(14) 0.0234(15) 0.0347(18) -0.0050(13) -0.0079(13) 0.0007(12)
C67 0.0151(13) 0.0347(17) 0.0267(16) -0.0046(13) -0.0054(12) 0.0001(12)
C68 0.0194(14) 0.047(2) 0.0350(19) -0.0128(15) -0.0098(13) 0.0070(13)
C69 0.0241(16) 0.075(3) 0.031(2) -0.0142(19) -0.0047(14) 0.0037(17)
C70 0.0260(17) 0.088(3) 0.0258(19) 0.005(2) -0.0025(15) -0.0117(18)
C71 0.0337(19) 0.052(2) 0.045(2) 0.0134(19) -0.0092(17) -0.0107(17)
C72 0.0301(17) 0.0359(18) 0.0362(19) -0.0015(15) -0.0077(14) -0.0026(14)
O100 0.072(2) 0.075(2) 0.0427(19) -0.0096(17) -0.0134(17) -0.0035(16)
O101 0.115(3) 0.0493(18) 0.123(3) -0.0310(19) -0.089(3) 0.0202(18)
C100 0.070(3) 0.054(3) 0.076(3) -0.003(2) -0.020(3) 0.002(2)
C101 0.137(6) 0.085(4) 0.182(7) -0.053(4) -0.110(6) 0.005(4)

loop_
_atom_type_symbol
_atom_type_description
_atom_type_scat_dispersion_real
_atom_type_scat_dispersion_imag
_atom_type_scat_source
C C 0.0033 0.0016 'International Tables Vol C Tables 4.2.6.8 and 6.1.1.4'
H H 0.0000 0.0000 'International Tables Vol C Tables 4.2.6.8 and 6.1.1.4'
Cl Cl 0.1484 0.1585 'International Tables Vol C Tables 4.2.6.8 and 6.1.1.4'
N N 0.0061 0.0033 'International Tables Vol C Tables 4.2.6.8 and 6.1.1.4'
O O 0.0106 0.0060 'International Tables Vol C Tables 4.2.6.8 and 6.1.1.4'
Pt Pt -1.7033 8.3905 'International Tables Vol C Tables 4.2.6.8 and 6.1.1.4'

loop_
_geom_angle_atom_site_label_1
_geom_angle_atom_site_label_2
_geom_angle_atom_site_label_3
_geom_angle
N1 Pt1 N2 88.84(9)
N1 Pt1 Cl2 90.47(7)
N2 Pt1 Cl2 177.96(7)
N1 Pt1 Cl1 179.50(7)
N2 Pt1 Cl1 90.69(7)
Cl2 Pt1 Cl1 89.99(3)
N4 Pt2 N3 87.13(9)
N4 Pt2 Cl3 176.53(7)
N3 Pt2 Cl3 89.40(7)
N4 Pt2 Cl4 90.18(7)
N3 Pt2 Cl4 177.31(7)
Cl3 Pt2 Cl4 93.29(3)
C5 N1 C4 117.2(2)
C5 N1 Pt1 121.42(19)
C4 N1 Pt1 121.30(19)
C23 N2 C22 118.0(2)
C23 N2 Pt1 122.27(18)
C22 N2 Pt1 119.57(19)
C41 N3 C40 118.7(2)
C41 N3 Pt2 121.60(18)
C40 N3 Pt2 119.41(19)
C58 N4 C59 117.2(2)
C58 N4 Pt2 121.43(18)
C59 N4 Pt2 121.25(19)
O1 C1 C13 109.4(2)
O1 C1 C7 106.0(2)
C13 C1 C7 110.8(2)
O1 C1 C2 109.0(2)
C13 C1 C2 111.2(2)
C7 C1 C2 110.3(2)
C3 C2 C6 116.8(3)
C3 C2 C1 121.2(3)
C6 C2 C1 122.0(3)
C4 C3 C2 120.2(3)
N1 C4 C3 122.5(3)
N1 C5 C6 122.5(3)
C5 C6 C2 120.8(3)
C12 C7 C8 118.4(3)
C12 C7 C1 122.2(3)
C8 C7 C1 119.4(3)
C9 C8 C7 120.1(3)
C10 C9 C8 121.4(3)
C9 C10 C11 118.9(3)
C10 C11 C12 120.3(3)
C11 C12 C7 120.9(3)
C18 C13 C14 118.1(3)
C18 C13 C1 123.4(3)
C14 C13 C1 118.4(3)
C15 C14 C13 121.6(3)
C14 C15 C16 119.9(3)
C17 C16 C15 119.0(3)
C16 C17 C18 121.2(3)
C13 C18 C17 120.2(3)
O2 C19 C31 109.4(2)
O2 C19 C20 105.6(2)
C31 C19 C20 110.9(2)
O2 C19 C25 110.4(2)
C31 C19 C25 112.5(2)
C20 C19 C25 107.7(2)
C24 C20 C21 117.5(3)
C24 C20 C19 120.5(3)
C21 C20 C19 121.9(2)
C22 C21 C20 119.7(3)
N2 C22 C21 122.6(3)
N2 C23 C24 121.8(3)
C23 C24 C20 120.4(3)
C26 C25 C30 117.4(3)
C26 C25 C19 121.0(3)
C30 C25 C19 121.6(3)
C25 C26 C27 121.4(3)
C28 C27 C26 120.5(3)
C27 C28 C29 119.7(3)
C28 C29 C30 120.2(3)
C29 C30 C25 120.8(3)
C36 C31 C32 118.3(3)
C36 C31 C19 123.2(3)
C32 C31 C19 118.5(3)
C33 C32 C31 121.1(3)
C34 C33 C32 120.3(3)
C33 C34 C35 118.8(3)
C36 C35 C34 120.8(3)
C31 C36 C35 120.6(3)
O3 C37 C49 110.3(2)
O3 C37 C38 106.5(2)
C49 C37 C38 113.0(2)
O3 C37 C43 106.3(2)
C49 C37 C43 109.7(2)
C38 C37 C43 110.8(2)
C42 C38 C39 117.6(3)
C42 C38 C37 124.5(3)
C39 C38 C37 117.8(2)
C40 C39 C38 120.7(3)
N3 C40 C39 121.5(3)
N3 C41 C42 122.0(2)
C41 C42 C38 119.5(3)
C48 C43 C44 118.2(3)
C48 C43 C37 122.5(2)
C44 C43 C37 119.3(2)
C45 C44 C43 120.6(3)
C44 C45 C46 120.8(3)
C47 C46 C45 118.6(3)
C46 C47 C48 120.6(3)
C47 C48 C43 121.1(3)
C54 C49 C50 118.4(3)
C54 C49 C37 121.9(3)
C50 C49 C37 119.7(3)
C51 C50 C49 120.8(3)
C52 C51 C50 120.5(3)
C53 C52 C51 119.4(3)
C52 C53 C54 120.4(3)
C49 C54 C53 120.4(3)
O4 C55 C56 105.2(2)
O4 C55 C67 110.7(2)
C56 C55 C67 106.3(2)
O4 C55 C61 107.3(2)
C56 C55 C61 113.5(2)
C67 C55 C61 113.4(2)
C60 C56 C57 116.7(3)
C60 C56 C55 123.6(2)
C57 C56 C55 119.6(2)
C58 C57 C56 120.4(3)
N4 C58 C57 122.6(3)
N4 C59 C60 123.1(3)
C59 C60 C56 120.0(3)
C66 C61 C62 118.2(3)
C66 C61 C55 122.6(3)
C62 C61 C55 118.8(3)
C63 C62 C61 120.6(3)
C64 C63 C62 120.2(3)
C65 C64 C63 119.3(3)
C64 C65 C66 120.9(3)
C65 C66 C61 120.7(3)
C68 C67 C72 118.4(3)
C68 C67 C55 120.7(3)
C72 C67 C55 120.8(3)
C67 C68 C69 120.8(3)
C70 C69 C68 120.2(4)
C69 C70 C71 119.5(3)
C72 C71 C70 120.7(3)
C71 C72 C67 120.3(3)

loop_
_geom_bond_atom_site_label_1
_geom_bond_atom_site_label_2
_geom_bond_distance
Pt1 N1 2.015(2)
Pt1 N2 2.027(2)
Pt1 Cl2 2.3014(7)
Pt1 Cl1 2.3017(7)
Pt2 N4 2.020(2)
Pt2 N3 2.021(2)
Pt2 Cl3 2.3025(7)
Pt2 Cl4 2.3043(7)
N1 C5 1.344(4)
N1 C4 1.357(4)
N2 C23 1.345(3)
N2 C22 1.352(3)
N3 C41 1.345(3)
N3 C40 1.353(3)
N4 C58 1.343(4)
N4 C59 1.364(3)
O1 C1 1.439(3)
O2 C19 1.435(3)
O3 C37 1.450(3)
O4 C55 1.437(3)
C1 C13 1.534(4)
C1 C7 1.538(4)
C1 C2 1.541(4)
C2 C3 1.381(4)
C2 C6 1.388(4)
C3 C4 1.379(4)
C5 C6 1.369(4)
C7 C12 1.392(4)
C7 C8 1.396(4)
C8 C9 1.382(4)
C9 C10 1.381(4)
C10 C11 1.383(4)
C11 C12 1.389(4)
C13 C18 1.382(4)
C13 C14 1.387(4)
C14 C15 1.376(5)
C15 C16 1.387(5)
C16 C17 1.367(5)
C17 C18 1.390(4)
C19 C31 1.534(4)
C19 C20 1.534(4)
C19 C25 1.534(4)
C20 C24 1.385(4)
C20 C21 1.387(4)
C21 C22 1.379(4)
C23 C24 1.383(4)
C25 C26 1.384(4)
C25 C30 1.400(4)
C26 C27 1.385(4)
C27 C28 1.361(5)
C28 C29 1.378(5)
C29 C30 1.385(5)
C31 C36 1.379(4)
C31 C32 1.392(4)
C32 C33 1.391(4)
C33 C34 1.377(5)
C34 C35 1.389(5)
C35 C36 1.388(4)
C37 C49 1.525(4)
C37 C38 1.530(4)
C37 C43 1.534(4)
C38 C42 1.386(4)
C38 C39 1.388(4)
C39 C40 1.361(4)
C41 C42 1.380(4)
C43 C48 1.383(4)
C43 C44 1.389(4)
C44 C45 1.380(4)
C45 C46 1.383(4)
C46 C47 1.380(4)
C47 C48 1.380(4)
C49 C54 1.382(4)
C49 C50 1.392(4)
C50 C51 1.384(4)
C51 C52 1.378(5)
C52 C53 1.373(5)
C53 C54 1.401(4)
C55 C56 1.526(4)
C55 C67 1.531(4)
C55 C61 1.535(4)
C56 C60 1.393(4)
C56 C57 1.403(4)
C57 C58 1.374(4)
C59 C60 1.366(4)
C61 C66 1.389(4)
C61 C62 1.396(4)
C62 C63 1.393(4)
C63 C64 1.384(5)
C64 C65 1.373(5)
C65 C66 1.388(4)
C67 C68 1.386(4)
C67 C72 1.388(4)
C68 C69 1.394(5)
C69 C70 1.363(5)
C70 C71 1.385(5)
C71 C72 1.381(5)
O100 C100 1.409(5)
O101 C101 1.405(6)
